data_4510267
loop_
_publ_author_name
'McKellar, Scott C.'
'Kennedy, Alan R.'
'McCloy, Neil C.'
'McBride, Eileen'
'Florence, Alastair J.'

_publ_section_title
;
 Formulation of Liquid Propofol as a Cocrystalline Solid
;
_journal_issue 5
_journal_name_full 'Crystal Growth &amp; Design'
_journal_page_first 2422
_journal_paper_doi 10.1021/cg500155p
_journal_volume 14
_journal_year 2014
_chemical_formula_moiety 'C48 H66 N4 O5'
_chemical_formula_sum 'C48 H66 N4 O5'
_chemical_formula_weight 779.05
_chemical_name_systematic
;
 ?
;
_space_group_IT_number 2
_symmetry_cell_setting triclinic
_symmetry_space_group_name_Hall '-P 1'
_symmetry_space_group_name_H-M 'P -1'
_atom_sites_solution_hydrogens geom
_atom_sites_solution_primary direct
_atom_sites_solution_secondary difmap
_audit_creation_method SHELXL-97
_cell_angle_alpha 114.971(7)
_cell_angle_beta 100.174(9)
_cell_angle_gamma 90.326(9)
_cell_formula_units_Z 2
_cell_length_a 9.8166(15)
_cell_length_b 15.448(3)
_cell_length_c 17.313(3)
_cell_measurement_reflns_used 1810
_cell_measurement_temperature 273(2)
_cell_measurement_theta_max 18.47
_cell_measurement_theta_min 2.35
_cell_volume 2333.1(7)
_computing_structure_refinement 'SHELXL-97 (Sheldrick, 2008)'
_diffrn_ambient_temperature 273(2)
_diffrn_measured_fraction_theta_full 0.988
_diffrn_measured_fraction_theta_max 0.988
_diffrn_measurement_device_type 'Bruker Apex II'
_diffrn_measurement_method 'omega scans'
_diffrn_radiation_monochromator graphite
_diffrn_radiation_source 'fine-focus sealed tube'
_diffrn_radiation_type MoK\a
_diffrn_radiation_wavelength 0.71073
_diffrn_reflns_av_R_equivalents 0.0641
_diffrn_reflns_av_sigmaI/netI 0.1181
_diffrn_reflns_limit_h_max 10
_diffrn_reflns_limit_h_min -11
_diffrn_reflns_limit_k_max 17
_diffrn_reflns_limit_k_min -17
_diffrn_reflns_limit_l_max 19
_diffrn_reflns_limit_l_min -19
_diffrn_reflns_number 19557
_diffrn_reflns_theta_full 23.96
_diffrn_reflns_theta_max 23.96
_diffrn_reflns_theta_min 3.42
_exptl_absorpt_coefficient_mu 0.071
_exptl_absorpt_correction_T_max 0.7450
_exptl_absorpt_correction_T_min 0.6808
_exptl_absorpt_correction_type multi-scan
_exptl_absorpt_process_details sadabs
_exptl_crystal_colour colourless
_exptl_crystal_density_diffrn 1.109
_exptl_crystal_density_method 'not measured'
_exptl_crystal_description needle
_exptl_crystal_F_000 844
_exptl_crystal_size_max 0.4
_exptl_crystal_size_mid 0.05
_exptl_crystal_size_min 0.05
_refine_diff_density_max 0.342
_refine_diff_density_min -0.167
_refine_diff_density_rms 0.037
_refine_ls_extinction_method none
_refine_ls_goodness_of_fit_ref 0.982
_refine_ls_hydrogen_treatment mixed
_refine_ls_matrix_type full
_refine_ls_number_parameters 535
_refine_ls_number_reflns 7201
_refine_ls_number_restraints 7
_refine_ls_restrained_S_all 0.981
_refine_ls_R_factor_all 0.1869
_refine_ls_R_factor_gt 0.0677
_refine_ls_shift/su_max 0.000
_refine_ls_shift/su_mean 0.000
_refine_ls_structure_factor_coef Fsqd
_refine_ls_weighting_details 'calc w=1/[\s^2^(Fo^2^)+(0.0920P)^2^+0.0000P] where P=(Fo^2^+2Fc^2^)/3'
_refine_ls_weighting_scheme calc
_refine_ls_wR_factor_gt 0.1544
_refine_ls_wR_factor_ref 0.2092
_reflns_number_gt 2999
_reflns_number_total 7201
_reflns_threshold_expression I>2\s(I)
_cod_data_source_file cg500155p_si_002.cif
_cod_data_source_block form1
_cod_depositor_comments 'Adding full bibliography for 4510267--4510269.cif.'
_cod_original_sg_symbol_H-M P-1
_cod_database_code 4510267

loop_
_symmetry_equiv_pos_as_xyz
'x, y, z'
'-x, -y, -z'

loop_
_atom_site_label
_atom_site_type_symbol
_atom_site_fract_x
_atom_site_fract_y
_atom_site_fract_z
_atom_site_U_iso_or_equiv
_atom_site_adp_type
_atom_site_occupancy
_atom_site_symmetry_multiplicity
_atom_site_calc_flag
_atom_site_refinement_flags
O1 O 0.7567(3) 0.6984(2) 0.0067(2) 0.0796(10) Uani 1 1 d D
H1O H 0.822(3) 0.689(3) 0.041(2) 0.095 Uiso 1 1 d D
O2 O 0.6599(4) 1.0541(2) 0.4566(2) 0.1042(12) Uani 1 1 d D
H2O H 0.680(5) 1.074(4) 0.5134(14) 0.125 Uiso 1 1 d D
O3 O 2.1585(4) 0.4041(3) 0.4519(2) 0.1116(12) Uani 1 1 d D
H3O H 2.179(5) 0.441(3) 0.5087(15) 0.134 Uiso 1 1 d D
O4 O 0.9595(2) 0.60144(19) 0.09526(17) 0.0693(9) Uani 1 1 d .
O5 O 1.4588(3) 0.5219(2) 0.10533(17) 0.0724(9) Uani 1 1 d .
N1 N 1.2608(4) 0.8427(3) 0.3645(2) 0.0747(11) Uani 1 1 d .
N2 N 1.1684(3) 0.5500(2) 0.0767(2) 0.0646(11) Uani 1 1 d D
H1N H 1.132(3) 0.501(2) 0.0245(16) 0.078 Uiso 1 1 d D
H2N H 1.260(2) 0.550(3) 0.096(2) 0.078 Uiso 1 1 d D
N3 N 1.7637(5) 0.5321(3) 0.3700(2) 0.0824(11) Uani 1 1 d .
N4 N 1.6666(3) 0.5509(3) 0.0827(2) 0.0656(11) Uani 1 1 d D
H3N H 1.634(4) 0.547(3) 0.0291(16) 0.079 Uiso 1 1 d D
H4N H 1.756(2) 0.575(3) 0.103(2) 0.079 Uiso 1 1 d D
C1 C 0.7518(4) 0.7865(3) 0.0055(3) 0.0604(11) Uani 1 1 d .
C2 C 0.6305(4) 0.8004(3) -0.0407(3) 0.0636(12) Uani 1 1 d .
C3 C 0.6229(5) 0.8879(4) -0.0429(3) 0.0788(14) Uani 1 1 d .
H3 H 0.5422 0.9002 -0.0725 0.095 Uiso 1 1 calc R
C4 C 0.7313(6) 0.9576(4) -0.0025(3) 0.0897(15) Uani 1 1 d .
H4 H 0.7241 1.0163 -0.0052 0.108 Uiso 1 1 calc R
C5 C 0.8497(5) 0.9412(4) 0.0416(3) 0.0804(14) Uani 1 1 d .
H5 H 0.9231 0.9890 0.0683 0.096 Uiso 1 1 calc R
C6 C 0.8631(4) 0.8557(4) 0.0475(3) 0.0645(12) Uani 1 1 d .
C7 C 1.0664(6) 0.9250(5) 0.1745(5) 0.171(3) Uani 1 1 d .
H7A H 1.0929 0.9722 0.1561 0.256 Uiso 1 1 calc R
H7B H 1.1478 0.9079 0.2028 0.256 Uiso 1 1 calc R
H7C H 1.0044 0.9509 0.2142 0.256 Uiso 1 1 calc R
C8 C 0.9939(4) 0.8366(4) 0.0959(3) 0.0855(15) Uani 1 1 d .
H8 H 0.9656 0.7918 0.1180 0.103 Uiso 1 1 calc R
C9 C 1.0883(5) 0.7857(6) 0.0345(4) 0.158(3) Uani 1 1 d .
H9A H 1.1141 0.8254 0.0082 0.237 Uiso 1 1 calc R
H9B H 1.0409 0.7264 -0.0099 0.237 Uiso 1 1 calc R
H9C H 1.1703 0.7729 0.0660 0.237 Uiso 1 1 calc R
C10 C 0.4207(6) 0.7288(5) -0.1614(5) 0.180(4) Uani 1 1 d .
H10A H 0.4755 0.7235 -0.2037 0.269 Uiso 1 1 calc R
H10B H 0.3804 0.7890 -0.1431 0.269 Uiso 1 1 calc R
H10C H 0.3481 0.6773 -0.1867 0.269 Uiso 1 1 calc R
C11 C 0.5124(5) 0.7235(3) -0.0836(4) 0.0885(16) Uani 1 1 d .
H11 H 0.5525 0.6617 -0.1045 0.106 Uiso 1 1 calc R
C12 C 0.4282(5) 0.7257(4) -0.0173(5) 0.147(3) Uani 1 1 d .
H12A H 0.3904 0.7866 0.0063 0.220 Uiso 1 1 calc R
H12B H 0.4871 0.7165 0.0286 0.220 Uiso 1 1 calc R
H12C H 0.3538 0.6755 -0.0450 0.220 Uiso 1 1 calc R
C13 C 0.6800(4) 0.9662(3) 0.3981(3) 0.0600(12) Uani 1 1 d .
C14 C 0.7213(4) 0.8931(3) 0.4213(3) 0.0619(12) Uani 1 1 d .
C15 C 0.7370(4) 0.8066(3) 0.3548(4) 0.0795(14) Uani 1 1 d .
H15 H 0.7649 0.7562 0.3680 0.095 Uiso 1 1 calc R
C16 C 0.7130(5) 0.7928(4) 0.2706(4) 0.0862(16) Uani 1 1 d .
H16 H 0.7258 0.7339 0.2272 0.103 Uiso 1 1 calc R
C17 C 0.6706(4) 0.8647(4) 0.2497(3) 0.0785(14) Uani 1 1 d .
H17 H 0.6528 0.8541 0.1917 0.094 Uiso 1 1 calc R
C18 C 0.6530(4) 0.9537(3) 0.3127(3) 0.0633(12) Uani 1 1 d .
C19 C 0.6605(8) 0.8291(7) 0.5232(5) 0.182(3) Uani 1 1 d .
H19A H 0.5636 0.8320 0.5037 0.273 Uiso 1 1 calc R
H19B H 0.6772 0.8402 0.5831 0.273 Uiso 1 1 calc R
H19C H 0.6873 0.7670 0.4887 0.273 Uiso 1 1 calc R
C20 C 0.7462(6) 0.9063(4) 0.5136(3) 0.0967(17) Uani 1 1 d .
H20 H 0.7154 0.9686 0.5485 0.116 Uiso 1 1 calc R
C21 C 0.8947(6) 0.9066(6) 0.5505(4) 0.184(4) Uani 1 1 d .
H21A H 0.9043 0.9160 0.6097 0.277 Uiso 1 1 calc R
H21B H 0.9480 0.9577 0.5484 0.277 Uiso 1 1 calc R
H21C H 0.9280 0.8464 0.5172 0.277 Uiso 1 1 calc R
C22 C 0.4720(7) 1.0038(6) 0.2245(6) 0.229(5) Uani 1 1 d .
H22A H 0.4849 0.9512 0.1720 0.343 Uiso 1 1 calc R
H22B H 0.4439 1.0568 0.2123 0.343 Uiso 1 1 calc R
H22C H 0.4016 0.9843 0.2475 0.343 Uiso 1 1 calc R
C23 C 0.6047(6) 1.0331(4) 0.2893(3) 0.0951(16) Uani 1 1 d .
H23 H 0.5883 1.0864 0.3423 0.114 Uiso 1 1 calc R
C24 C 0.7094(7) 1.0690(5) 0.2561(5) 0.173(3) Uani 1 1 d .
H24A H 0.7952 1.0885 0.2979 0.259 Uiso 1 1 calc R
H24B H 0.6774 1.1229 0.2464 0.259 Uiso 1 1 calc R
H24C H 0.7239 1.0192 0.2024 0.259 Uiso 1 1 calc R
C25 C 2.1793(4) 0.4387(4) 0.3947(3) 0.0621(12) Uani 1 1 d .
C26 C 2.2168(4) 0.5340(4) 0.4191(3) 0.0640(12) Uani 1 1 d .
C27 C 2.2342(4) 0.5597(4) 0.3544(4) 0.0865(15) Uani 1 1 d .
H27 H 2.2612 0.6233 0.3686 0.104 Uiso 1 1 calc R
C28 C 2.2126(5) 0.4939(5) 0.2697(4) 0.0940(17) Uani 1 1 d .
H28 H 2.2247 0.5129 0.2269 0.113 Uiso 1 1 calc R
C29 C 2.1737(4) 0.4010(4) 0.2477(3) 0.0819(14) Uani 1 1 d .
H29 H 2.1592 0.3568 0.1897 0.098 Uiso 1 1 calc R
C30 C 2.1555(4) 0.3712(3) 0.3094(3) 0.0643(12) Uani 1 1 d .
C31 C 2.1556(7) 0.6957(5) 0.5211(5) 0.165(3) Uani 1 1 d .
H31A H 2.1712 0.7408 0.5812 0.247 Uiso 1 1 calc R
H31B H 2.0583 0.6753 0.5003 0.247 Uiso 1 1 calc R
H31C H 2.1862 0.7256 0.4878 0.247 Uiso 1 1 calc R
C32 C 2.2381(6) 0.6078(4) 0.5116(4) 0.0973(16) Uani 1 1 d .
H32 H 2.2034 0.5781 0.5452 0.117 Uiso 1 1 calc R
C33 C 2.3876(6) 0.6422(5) 0.5514(4) 0.171(3) Uani 1 1 d .
H33A H 2.3952 0.6891 0.6104 0.257 Uiso 1 1 calc R
H33B H 2.4249 0.6706 0.5189 0.257 Uiso 1 1 calc R
H33C H 2.4386 0.5891 0.5504 0.257 Uiso 1 1 calc R
C34 C 2.2156(8) 0.2034(5) 0.2515(6) 0.211(4) Uani 1 1 d .
H34A H 2.3017 0.2245 0.2930 0.317 Uiso 1 1 calc R
H34B H 2.2286 0.2038 0.1980 0.317 Uiso 1 1 calc R
H34C H 2.1854 0.1395 0.2412 0.317 Uiso 1 1 calc R
C35 C 2.1095(6) 0.2683(4) 0.2859(3) 0.0994(17) Uani 1 1 d .
H35 H 2.0967 0.2648 0.3394 0.119 Uiso 1 1 calc R
C36 C 1.9764(7) 0.2346(6) 0.2241(7) 0.254(6) Uani 1 1 d .
H36A H 1.9060 0.2742 0.2485 0.381 Uiso 1 1 calc R
H36B H 1.9510 0.1694 0.2121 0.381 Uiso 1 1 calc R
H36C H 1.9852 0.2380 0.1710 0.381 Uiso 1 1 calc R
C37 C 1.3378(4) 0.7994(3) 0.3069(3) 0.0713(13) Uani 1 1 d .
H37 H 1.4312 0.8216 0.3208 0.086 Uiso 1 1 calc R
C38 C 1.2903(3) 0.7242(3) 0.2281(3) 0.0594(12) Uani 1 1 d .
H38 H 1.3501 0.6962 0.1901 0.071 Uiso 1 1 calc R
C39 C 1.1521(3) 0.6904(3) 0.2059(2) 0.0489(10) Uani 1 1 d .
C40 C 1.0703(4) 0.7340(3) 0.2651(3) 0.0679(13) Uani 1 1 d .
H40 H 0.9768 0.7130 0.2531 0.082 Uiso 1 1 calc R
C41 C 1.1284(5) 0.8094(3) 0.3426(3) 0.0811(15) Uani 1 1 d .
H41 H 1.0713 0.8389 0.3820 0.097 Uiso 1 1 calc R
C42 C 1.0876(4) 0.6102(3) 0.1219(2) 0.0492(10) Uani 1 1 d .
C43 C 1.8392(4) 0.5210(3) 0.3118(3) 0.0753(14) Uani 1 1 d .
H43 H 1.9326 0.5119 0.3246 0.090 Uiso 1 1 calc R
C44 C 1.7890(4) 0.5220(3) 0.2340(3) 0.0587(11) Uani 1 1 d .
H44 H 1.8473 0.5136 0.1949 0.070 Uiso 1 1 calc R
C45 C 1.6523(4) 0.5354(3) 0.2134(2) 0.0477(10) Uani 1 1 d .
C46 C 1.5719(4) 0.5471(4) 0.2730(3) 0.0806(15) Uani 1 1 d .
H46 H 1.4782 0.5562 0.2618 0.097 Uiso 1 1 calc R
C47 C 1.6317(6) 0.5453(4) 0.3498(3) 0.0974(17) Uani 1 1 d .
H47 H 1.5761 0.5539 0.3903 0.117 Uiso 1 1 calc R
C48 C 1.5856(4) 0.5359(3) 0.1294(3) 0.0515(11) Uani 1 1 d .

loop_
_atom_site_aniso_label
_atom_site_aniso_U_11
_atom_site_aniso_U_22
_atom_site_aniso_U_33
_atom_site_aniso_U_23
_atom_site_aniso_U_13
_atom_site_aniso_U_12
O1 0.064(2) 0.068(2) 0.122(3) 0.057(2) 0.0121(17) 0.0124(17)
O2 0.175(3) 0.061(2) 0.049(2) 0.006(2) 0.001(2) 0.039(2)
O3 0.193(4) 0.084(3) 0.053(2) 0.033(2) 0.002(3) -0.032(2)
O4 0.0331(15) 0.081(2) 0.0580(19) -0.0009(16) 0.0007(12) -0.0013(12)
O5 0.0348(16) 0.125(3) 0.058(2) 0.0407(18) 0.0078(13) 0.0107(14)
N1 0.075(3) 0.068(3) 0.050(2) 0.001(2) 0.001(2) -0.006(2)
N2 0.0369(18) 0.071(3) 0.050(2) -0.0059(19) 0.0041(17) 0.0116(18)
N3 0.090(3) 0.105(3) 0.058(3) 0.046(2) 0.002(2) 0.016(2)
N4 0.0441(19) 0.109(3) 0.046(2) 0.035(2) 0.0093(18) -0.0002(19)
C1 0.063(3) 0.057(3) 0.074(3) 0.036(3) 0.023(2) 0.017(3)
C2 0.065(3) 0.056(3) 0.069(3) 0.029(3) 0.009(2) 0.006(2)
C3 0.080(3) 0.070(4) 0.089(4) 0.041(3) 0.005(3) 0.015(3)
C4 0.111(4) 0.063(4) 0.102(4) 0.048(3) 0.005(3) 0.003(3)
C5 0.083(3) 0.069(4) 0.084(4) 0.034(3) 0.003(3) -0.008(3)
C6 0.062(3) 0.071(4) 0.067(3) 0.036(3) 0.013(2) 0.006(3)
C7 0.143(5) 0.136(6) 0.175(7) 0.056(6) -0.082(5) -0.023(4)
C8 0.066(3) 0.105(4) 0.104(4) 0.063(4) 0.016(3) 0.013(3)
C9 0.102(4) 0.273(9) 0.185(7) 0.163(7) 0.073(5) 0.090(5)
C10 0.149(6) 0.135(6) 0.209(8) 0.084(6) -0.102(6) -0.053(4)
C11 0.068(3) 0.069(4) 0.113(5) 0.029(3) 0.006(3) 0.001(3)
C12 0.102(4) 0.104(5) 0.208(8) 0.024(5) 0.074(5) -0.012(3)
C13 0.065(3) 0.047(3) 0.047(3) 0.002(3) 0.008(2) 0.005(2)
C14 0.059(3) 0.059(3) 0.057(3) 0.018(3) 0.006(2) 0.011(2)
C15 0.088(3) 0.057(3) 0.081(4) 0.017(3) 0.019(3) 0.020(2)
C16 0.093(3) 0.075(4) 0.064(4) 0.003(3) 0.019(3) 0.026(3)
C17 0.075(3) 0.091(4) 0.055(3) 0.018(3) 0.013(2) 0.014(3)
C18 0.067(3) 0.059(3) 0.053(3) 0.013(3) 0.011(2) 0.008(2)
C19 0.205(7) 0.251(10) 0.139(7) 0.121(7) 0.060(6) 0.022(7)
C20 0.151(5) 0.072(4) 0.066(4) 0.031(3) 0.012(3) 0.037(3)
C21 0.120(5) 0.319(11) 0.105(6) 0.098(7) -0.020(4) 0.023(6)
C22 0.154(7) 0.216(9) 0.319(13) 0.171(10) -0.088(7) 0.012(6)
C23 0.132(5) 0.086(4) 0.067(4) 0.032(3) 0.022(3) 0.025(3)
C24 0.206(7) 0.155(7) 0.228(9) 0.139(7) 0.071(7) 0.025(5)
C25 0.069(3) 0.075(4) 0.054(3) 0.040(3) 0.009(2) 0.005(2)
C26 0.064(3) 0.068(4) 0.064(3) 0.034(3) 0.009(2) 0.001(2)
C27 0.093(3) 0.087(4) 0.090(4) 0.050(4) 0.016(3) -0.010(3)
C28 0.106(4) 0.120(5) 0.076(4) 0.060(4) 0.020(3) -0.009(4)
C29 0.087(3) 0.102(5) 0.057(3) 0.033(3) 0.018(3) -0.004(3)
C30 0.066(3) 0.067(4) 0.056(3) 0.025(3) 0.009(2) 0.001(2)
C31 0.185(6) 0.124(6) 0.147(7) 0.012(5) 0.056(5) 0.026(5)
C32 0.132(4) 0.068(4) 0.084(4) 0.029(3) 0.014(3) -0.021(3)
C33 0.118(5) 0.195(8) 0.110(6) -0.004(5) -0.020(4) -0.028(5)
C34 0.228(9) 0.095(6) 0.307(12) 0.060(7) 0.108(8) 0.042(6)
C35 0.146(5) 0.074(4) 0.062(4) 0.015(3) 0.020(3) -0.003(4)
C36 0.154(7) 0.175(8) 0.398(15) 0.150(10) -0.100(8) -0.096(6)
C37 0.052(3) 0.067(3) 0.067(3) 0.007(3) 0.000(2) -0.003(2)
C38 0.041(2) 0.062(3) 0.051(3) 0.003(2) 0.0060(18) 0.0005(19)
C39 0.041(2) 0.052(3) 0.041(2) 0.009(2) 0.0061(18) 0.0014(18)
C40 0.056(2) 0.066(3) 0.057(3) 0.002(3) 0.014(2) -0.005(2)
C41 0.082(3) 0.072(3) 0.063(3) -0.001(3) 0.027(3) 0.003(3)
C42 0.036(2) 0.056(3) 0.044(3) 0.013(2) 0.0031(18) 0.0008(19)
C43 0.057(3) 0.102(4) 0.069(4) 0.043(3) -0.001(3) 0.008(2)
C44 0.045(3) 0.080(3) 0.050(3) 0.030(2) 0.0025(19) 0.003(2)
C45 0.042(2) 0.058(3) 0.041(2) 0.021(2) 0.0049(19) 0.0047(17)
C46 0.066(3) 0.131(5) 0.066(3) 0.057(3) 0.028(3) 0.031(3)
C47 0.102(4) 0.148(5) 0.066(4) 0.061(4) 0.036(3) 0.036(3)
C48 0.041(2) 0.066(3) 0.043(3) 0.019(2) 0.011(2) 0.0097(19)

loop_
_atom_type_symbol
_atom_type_description
_atom_type_scat_dispersion_real
_atom_type_scat_dispersion_imag
_atom_type_scat_source
O O 0.0106 0.0060 'International Tables Vol C Tables 4.2.6.8 and 6.1.1.4'
N N 0.0061 0.0033 'International Tables Vol C Tables 4.2.6.8 and 6.1.1.4'
C C 0.0033 0.0016 'International Tables Vol C Tables 4.2.6.8 and 6.1.1.4'
H H 0.0000 0.0000 'International Tables Vol C Tables 4.2.6.8 and 6.1.1.4'

loop_
_geom_angle_atom_site_label_1
_geom_angle_atom_site_label_2
_geom_angle_atom_site_label_3
_geom_angle
C1 O1 H1O 120(3)
C13 O2 H2O 125(4)
C25 O3 H3O 120(4)
C37 N1 C41 116.1(4)
C42 N2 H1N 120(2)
C42 N2 H2N 124(2)
H1N N2 H2N 115(3)
C43 N3 C47 116.4(4)
C48 N4 H3N 123(3)
C48 N4 H4N 124(2)
H3N N4 H4N 112(4)
O1 C1 C6 121.2(4)
O1 C1 C2 115.8(4)
C6 C1 C2 123.0(4)
C3 C2 C1 117.0(4)
C3 C2 C11 122.3(4)
C1 C2 C11 120.8(4)
C4 C3 C2 121.4(4)
C4 C3 H3 119.3
C2 C3 H3 119.3
C5 C4 C3 120.1(5)
C5 C4 H4 119.9
C3 C4 H4 119.9
C4 C5 C6 121.3(4)
C4 C5 H5 119.3
C6 C5 H5 119.3
C5 C6 C1 117.1(4)
C5 C6 C8 121.9(4)
C1 C6 C8 121.0(4)
C8 C7 H7A 109.5
C8 C7 H7B 109.5
H7A C7 H7B 109.5
C8 C7 H7C 109.5
H7A C7 H7C 109.5
H7B C7 H7C 109.5
C9 C8 C6 110.4(4)
C9 C8 C7 112.9(5)
C6 C8 C7 113.5(4)
C9 C8 H8 106.5
C6 C8 H8 106.5
C7 C8 H8 106.5
C8 C9 H9A 109.5
C8 C9 H9B 109.5
H9A C9 H9B 109.5
C8 C9 H9C 109.5
H9A C9 H9C 109.5
H9B C9 H9C 109.5
C11 C10 H10A 109.5
C11 C10 H10B 109.5
H10A C10 H10B 109.5
C11 C10 H10C 109.5
H10A C10 H10C 109.5
H10B C10 H10C 109.5
C2 C11 C10 113.3(5)
C2 C11 C12 109.9(4)
C10 C11 C12 111.2(5)
C2 C11 H11 107.4
C10 C11 H11 107.4
C12 C11 H11 107.4
C11 C12 H12A 109.5
C11 C12 H12B 109.5
H12A C12 H12B 109.5
C11 C12 H12C 109.5
H12A C12 H12C 109.5
H12B C12 H12C 109.5
O2 C13 C18 114.7(4)
O2 C13 C14 122.8(4)
C18 C13 C14 122.5(4)
C15 C14 C13 116.7(4)
C15 C14 C20 121.1(5)
C13 C14 C20 122.2(4)
C16 C15 C14 122.0(5)
C16 C15 H15 119.0
C14 C15 H15 119.0
C17 C16 C15 120.0(5)
C17 C16 H16 120.0
C15 C16 H16 120.0
C16 C17 C18 121.5(5)
C16 C17 H17 119.3
C18 C17 H17 119.3
C13 C18 C17 117.3(5)
C13 C18 C23 121.3(4)
C17 C18 C23 121.3(5)
C20 C19 H19A 109.5
C20 C19 H19B 109.5
H19A C19 H19B 109.5
C20 C19 H19C 109.5
H19A C19 H19C 109.5
H19B C19 H19C 109.5
C21 C20 C14 113.3(5)
C21 C20 C19 109.1(5)
C14 C20 C19 111.4(5)
C21 C20 H20 107.6
C14 C20 H20 107.6
C19 C20 H20 107.6
C20 C21 H21A 109.5
C20 C21 H21B 109.5
H21A C21 H21B 109.5
C20 C21 H21C 109.5
H21A C21 H21C 109.5
H21B C21 H21C 109.5
C23 C22 H22A 109.5
C23 C22 H22B 109.5
H22A C22 H22B 109.5
C23 C22 H22C 109.5
H22A C22 H22C 109.5
H22B C22 H22C 109.5
C24 C23 C22 109.1(6)
C24 C23 C18 112.3(5)
C22 C23 C18 112.1(5)
C24 C23 H23 107.7
C22 C23 H23 107.7
C18 C23 H23 107.7
C23 C24 H24A 109.5
C23 C24 H24B 109.5
H24A C24 H24B 109.5
C23 C24 H24C 109.5
H24A C24 H24C 109.5
H24B C24 H24C 109.5
O3 C25 C26 122.9(4)
O3 C25 C30 114.4(4)
C26 C25 C30 122.7(4)
C27 C26 C25 117.0(5)
C27 C26 C32 120.5(5)
C25 C26 C32 122.6(4)
C28 C27 C26 121.3(5)
C28 C27 H27 119.4
C26 C27 H27 119.4
C29 C28 C27 120.3(5)
C29 C28 H28 119.9
C27 C28 H28 119.9
C28 C29 C30 121.0(5)
C28 C29 H29 119.5
C30 C29 H29 119.5
C29 C30 C25 117.8(5)
C29 C30 C35 121.7(5)
C25 C30 C35 120.5(5)
C32 C31 H31A 109.5
C32 C31 H31B 109.5
H31A C31 H31B 109.5
C32 C31 H31C 109.5
H31A C31 H31C 109.5
H31B C31 H31C 109.5
C33 C32 C26 113.0(5)
C33 C32 C31 108.6(5)
C26 C32 C31 112.1(5)
C33 C32 H32 107.7
C26 C32 H32 107.7
C31 C32 H32 107.7
C32 C33 H33A 109.5
C32 C33 H33B 109.5
H33A C33 H33B 109.5
C32 C33 H33C 109.5
H33A C33 H33C 109.5
H33B C33 H33C 109.5
C35 C34 H34A 109.5
C35 C34 H34B 109.5
H34A C34 H34B 109.5
C35 C34 H34C 109.5
H34A C34 H34C 109.5
H34B C34 H34C 109.5
C36 C35 C34 109.7(7)
C36 C35 C30 112.7(5)
C34 C35 C30 111.9(5)
C36 C35 H35 107.4
C34 C35 H35 107.4
C30 C35 H35 107.4
C35 C36 H36A 109.5
C35 C36 H36B 109.5
H36A C36 H36B 109.5
C35 C36 H36C 109.5
H36A C36 H36C 109.5
H36B C36 H36C 109.5
N1 C37 C38 124.5(4)
N1 C37 H37 117.7
C38 C37 H37 117.7
C37 C38 C39 118.8(3)
C37 C38 H38 120.6
C39 C38 H38 120.6
C40 C39 C38 117.6(4)
C40 C39 C42 118.4(3)
C38 C39 C42 124.0(3)
C39 C40 C41 119.0(4)
C39 C40 H40 120.5
C41 C40 H40 120.5
N1 C41 C40 124.0(4)
N1 C41 H41 118.0
C40 C41 H41 118.0
O4 C42 N2 121.4(3)
O4 C42 C39 120.1(3)
N2 C42 C39 118.5(3)
N3 C43 C44 123.8(4)
N3 C43 H43 118.1
C44 C43 H43 118.1
C43 C44 C45 119.6(4)
C43 C44 H44 120.2
C45 C44 H44 120.2
C46 C45 C44 117.6(4)
C46 C45 C48 118.2(4)
C44 C45 C48 124.2(3)
C45 C46 C47 118.7(4)
C45 C46 H46 120.7
C47 C46 H46 120.7
N3 C47 C46 124.0(4)
N3 C47 H47 118.0
C46 C47 H47 118.0
O5 C48 N4 121.9(4)
O5 C48 C45 120.2(3)
N4 C48 C45 117.9(3)

loop_
_geom_bond_atom_site_label_1
_geom_bond_atom_site_label_2
_geom_bond_distance
O1 C1 1.372(5)
O1 H1O 0.851(19)
O2 C13 1.350(5)
O2 H2O 0.881(19)
O3 C25 1.353(5)
O3 H3O 0.89(2)
O4 C42 1.247(4)
O5 C48 1.228(4)
N1 C37 1.312(5)
N1 C41 1.323(5)
N2 C42 1.311(4)
N2 H1N 0.908(18)
N2 H2N 0.905(18)
N3 C43 1.309(5)
N3 C47 1.322(5)
N4 C48 1.313(4)
N4 H3N 0.902(18)
N4 H4N 0.899(18)
C1 C6 1.383(6)
C1 C2 1.384(5)
C2 C3 1.370(6)
C2 C11 1.497(6)
C3 C4 1.367(6)
C3 H3 0.9300
C4 C5 1.360(6)
C4 H4 0.9300
C5 C6 1.372(6)
C5 H5 0.9300
C6 C8 1.508(6)
C7 C8 1.517(7)
C7 H7A 0.9600
C7 H7B 0.9600
C7 H7C 0.9600
C8 C9 1.502(7)
C8 H8 0.9800
C9 H9A 0.9600
C9 H9B 0.9600
C9 H9C 0.9600
C10 C11 1.516(7)
C10 H10A 0.9600
C10 H10B 0.9600
C10 H10C 0.9600
C11 C12 1.517(7)
C11 H11 0.9800
C12 H12A 0.9600
C12 H12B 0.9600
C12 H12C 0.9600
C13 C18 1.382(5)
C13 C14 1.390(6)
C14 C15 1.379(6)
C14 C20 1.497(6)
C15 C16 1.358(6)
C15 H15 0.9300
C16 C17 1.352(6)
C16 H16 0.9300
C17 C18 1.383(6)
C17 H17 0.9300
C18 C23 1.501(6)
C19 C20 1.536(8)
C19 H19A 0.9600
C19 H19B 0.9600
C19 H19C 0.9600
C20 C21 1.484(7)
C20 H20 0.9800
C21 H21A 0.9600
C21 H21B 0.9600
C21 H21C 0.9600
C22 C23 1.486(7)
C22 H22A 0.9600
C22 H22B 0.9600
C22 H22C 0.9600
C23 C24 1.472(7)
C23 H23 0.9800
C24 H24A 0.9600
C24 H24B 0.9600
C24 H24C 0.9600
C25 C26 1.377(6)
C25 C30 1.377(6)
C26 C27 1.373(6)
C26 C32 1.498(6)
C27 C28 1.362(7)
C27 H27 0.9300
C28 C29 1.353(7)
C28 H28 0.9300
C29 C30 1.366(6)
C29 H29 0.9300
C30 C35 1.509(6)
C31 C32 1.548(8)
C31 H31A 0.9600
C31 H31B 0.9600
C31 H31C 0.9600
C32 C33 1.495(6)
C32 H32 0.9800
C33 H33A 0.9600
C33 H33B 0.9600
C33 H33C 0.9600
C34 C35 1.473(7)
C34 H34A 0.9600
C34 H34B 0.9600
C34 H34C 0.9600
C35 C36 1.467(8)
C35 H35 0.9800
C36 H36A 0.9600
C36 H36B 0.9600
C36 H36C 0.9600
C37 C38 1.364(5)
C37 H37 0.9300
C38 C39 1.378(4)
C38 H38 0.9300
C39 C40 1.365(5)
C39 C42 1.482(5)
C40 C41 1.373(5)
C40 H40 0.9300
C41 H41 0.9300
C43 C44 1.358(5)
C43 H43 0.9300
C44 C45 1.367(5)
C44 H44 0.9300
C45 C46 1.361(5)
C45 C48 1.488(5)
C46 C47 1.367(6)
C46 H46 0.9300
C47 H47 0.9300

loop_
_geom_torsion_atom_site_label_1
_geom_torsion_atom_site_label_2
_geom_torsion_atom_site_label_3
_geom_torsion_atom_site_label_4
_geom_torsion
O1 C1 C2 C3 180.0(4)
C6 C1 C2 C3 -0.7(6)
O1 C1 C2 C11 1.8(6)
C6 C1 C2 C11 -178.9(4)
C1 C2 C3 C4 1.1(7)
C11 C2 C3 C4 179.3(5)
C2 C3 C4 C5 -0.5(8)
C3 C4 C5 C6 -0.6(8)
C4 C5 C6 C1 1.0(7)
C4 C5 C6 C8 179.8(4)
O1 C1 C6 C5 179.0(4)
C2 C1 C6 C5 -0.3(6)
O1 C1 C6 C8 0.2(6)
C2 C1 C6 C8 -179.1(4)
C5 C6 C8 C9 -94.5(6)
C1 C6 C8 C9 84.3(5)
C5 C6 C8 C7 33.5(7)
C1 C6 C8 C7 -147.8(5)
C3 C2 C11 C10 28.3(7)
C1 C2 C11 C10 -153.6(5)
C3 C2 C11 C12 -96.8(6)
C1 C2 C11 C12 81.3(5)
O2 C13 C14 C15 179.5(4)
C18 C13 C14 C15 1.2(6)
O2 C13 C14 C20 0.2(6)
C18 C13 C14 C20 -178.1(4)
C13 C14 C15 C16 -0.3(6)
C20 C14 C15 C16 179.1(4)
C14 C15 C16 C17 -0.9(7)
C15 C16 C17 C18 1.2(7)
O2 C13 C18 C17 -179.4(4)
C14 C13 C18 C17 -1.0(6)
O2 C13 C18 C23 -0.2(6)
C14 C13 C18 C23 178.2(4)
C16 C17 C18 C13 -0.2(6)
C16 C17 C18 C23 -179.5(4)
C15 C14 C20 C21 69.9(7)
C13 C14 C20 C21 -110.8(5)
C15 C14 C20 C19 -53.5(6)
C13 C14 C20 C19 125.8(5)
C13 C18 C23 C24 112.3(5)
C17 C18 C23 C24 -68.5(6)
C13 C18 C23 C22 -124.5(6)
C17 C18 C23 C22 54.7(7)
O3 C25 C26 C27 -179.8(4)
C30 C25 C26 C27 -1.9(6)
O3 C25 C26 C32 0.0(6)
C30 C25 C26 C32 177.9(4)
C25 C26 C27 C28 1.2(6)
C32 C26 C27 C28 -178.7(5)
C26 C27 C28 C29 -0.2(8)
C27 C28 C29 C30 -0.1(7)
C28 C29 C30 C25 -0.6(6)
C28 C29 C30 C35 178.8(5)
O3 C25 C30 C29 179.7(4)
C26 C25 C30 C29 1.7(6)
O3 C25 C30 C35 0.3(6)
C26 C25 C30 C35 -177.8(4)
C27 C26 C32 C33 -72.2(6)
C25 C26 C32 C33 107.9(5)
C27 C26 C32 C31 50.8(6)
C25 C26 C32 C31 -129.0(5)
C29 C30 C35 C36 -57.7(7)
C25 C30 C35 C36 121.7(6)
C29 C30 C35 C34 66.5(7)
C25 C30 C35 C34 -114.0(6)
C41 N1 C37 C38 -0.1(7)
N1 C37 C38 C39 0.4(7)
C37 C38 C39 C40 -0.8(6)
C37 C38 C39 C42 179.2(4)
C38 C39 C40 C41 0.9(6)
C42 C39 C40 C41 -179.0(4)
C37 N1 C41 C40 0.3(7)
C39 C40 C41 N1 -0.7(8)
C40 C39 C42 O4 21.1(6)
C38 C39 C42 O4 -158.8(4)
C40 C39 C42 N2 -159.5(4)
C38 C39 C42 N2 20.6(6)
C47 N3 C43 C44 -0.3(7)
N3 C43 C44 C45 0.1(7)
C43 C44 C45 C46 -0.1(6)
C43 C44 C45 C48 -178.7(4)
C44 C45 C46 C47 0.3(7)
C48 C45 C46 C47 179.0(4)
C43 N3 C47 C46 0.5(8)
C45 C46 C47 N3 -0.5(8)
C46 C45 C48 O5 -18.7(6)
C44 C45 C48 O5 159.9(4)
C46 C45 C48 N4 161.8(4)
C44 C45 C48 N4 -19.6(6)
